data_2009508
loop_
_publ_author_name
'Ichikawa, Mizuhiko'
'Gustafsson, Torbj\"orn'
'Olovsson, Ivar'

_publ_section_title
;
 K~3~H(SeO~4~)~2~ at 297 and 30 K
;
_journal_issue 3
_journal_name_full 'Acta Crystallographica Section C'
_journal_page_first 330
_journal_page_last 332
_journal_paper_doi 10.1107/S0108270193009709
_journal_volume 50
_journal_year 1994
_chemical_formula_moiety 'K3 ,[H O8 Se2]'
_chemical_formula_structural 'K3 H (Se O4)2'
_chemical_formula_sum 'H K3 O8 Se2'
_chemical_formula_weight 404.2
_chemical_name_systematic
;
Tripotassium hydrogenbis(selenate)
;
_space_group_IT_number 15
_symmetry_cell_setting monoclinic
_symmetry_space_group_name_Hall '-A 2ya'
_symmetry_space_group_name_H-M 'A 1 2/a 1'
_cell_angle_alpha 90.0
_cell_angle_beta 103.629(12)
_cell_angle_gamma 90.0
_cell_formula_units_Z 4
_cell_length_a 10.0464(8)
_cell_length_b 5.8561(4)
_cell_length_c 14.8215(13)
_cell_measurement_reflns_used 30
_cell_measurement_temperature 30
_cell_measurement_theta_max 29.9
_cell_measurement_theta_min 25.9
_cell_volume 847.44(12)
_computing_cell_refinement 'LATCON (Lundgren, 1983)'
_computing_data_collection 'DIF4 (Stoe & Cie, 1988)'
_computing_data_reduction 'STOEDATRED & ABSSTOE (Lundgren, 1983)'
_computing_molecular_graphics 'ORTEPII (Johnson, 1976)'
_computing_structure_refinement 'DUPALS (Lundgren, 1983)'
_diffrn_ambient_temperature 30
_diffrn_measurement_device HUBER/STOE/ARACOR
_diffrn_measurement_method \w/2\q
_diffrn_radiation_monochromator graphite
_diffrn_radiation_source 'fine focus Philips Mo tube'
_diffrn_radiation_type 'Mo K\a'
_diffrn_radiation_wavelength 0.71073
_diffrn_reflns_av_R_equivalents 0.017
_diffrn_reflns_limit_h_max 13
_diffrn_reflns_limit_h_min -18
_diffrn_reflns_limit_k_max 10
_diffrn_reflns_limit_k_min -10
_diffrn_reflns_limit_l_max 26
_diffrn_reflns_limit_l_min 0
_diffrn_reflns_number 4975
_diffrn_reflns_theta_max 40.00
_diffrn_reflns_theta_min 2.83
_diffrn_standards_decay_% 0.03
_diffrn_standards_interval_time 240
_diffrn_standards_number 6
_exptl_absorpt_coefficient_mu 9.86
_exptl_absorpt_correction_T_max 0.4658
_exptl_absorpt_correction_T_min 0.2868
_exptl_absorpt_correction_type integration
_exptl_crystal_colour colourless
_exptl_crystal_density_diffrn 3.168
_exptl_crystal_description 'hexagonal plate'
_exptl_crystal_F_000 760
_exptl_crystal_size_max 0.250
_exptl_crystal_size_mid 0.233
_exptl_crystal_size_min 0.067
_refine_diff_density_max 1.3
_refine_diff_density_min -1.4
_refine_ls_extinction_coef 35.E2(2)
_refine_ls_extinction_method 'B-C type 1 Lorenzian isotropic'
_refine_ls_goodness_of_fit_obs 1.41
_refine_ls_hydrogen_treatment refall
_refine_ls_matrix_type full
_refine_ls_number_parameters 65
_refine_ls_number_reflns 4967
_refine_ls_R_factor_all 0.0557
_refine_ls_R_factor_obs 0.0549
_refine_ls_shift/esd_max 0.006
_refine_ls_structure_factor_coef Fsqd
_refine_ls_weighting_scheme sigma
_refine_ls_wR_factor_obs 0.0648
_reflns_number_observed 2543
_reflns_number_total 2543
_reflns_observed_criterion '< 15\s(I)'
_cod_data_source_file ab1083.cif
_cod_data_source_block 30K
_cod_depositor_comments
;
The following automatic conversions were performed:

'_atom_site_thermal_displace_type' tag value 'Uij' was replaced with
'Uani' value 7 times.

Automatic conversion script
Id: cif_fix_values 1646 2011-03-28 12:23:43Z adriana 
;
_cod_original_cell_volume 847.44(10)
_cod_original_sg_symbol_H-M 'A 2/a'
_cod_original_formula_sum 'H1 K3 O8 Se2'
_cod_database_code 2009508

loop_
_symmetry_equiv_pos_as_xyz
x,y,z
-x,-y,-z
1/2-x,y,-z
1/2+x,-y,z
x,1/2+y,1/2+z
-x,1/2-y,1/2-z
1/2-x,1/2+y,1/2-z
1/2+x,1/2-y,1/2+z

loop_
_atom_site_aniso_label
_atom_site_aniso_U_11
_atom_site_aniso_U_22
_atom_site_aniso_U_33
_atom_site_aniso_U_12
_atom_site_aniso_U_13
_atom_site_aniso_U_23
_atom_site_aniso_type_symbol
K(1) .00723(12) .00713(11) .00721(13) .00000 .00222(10) .00000 K
K(2) .00706(10) .00679(8) .00958(10) .00010(5) .00218(8) .00151(6) K
Se .00427(5) .00372(5) .00631(5) -.00002(2) .00188(4) .00012(3) Se
O(1) .0113(3) .0057(3) .0107(3) -.0024(2) .0045(3) .0010(2) O
O(2) .0119(3) .0108(3) .0076(3) .0004(2) .0030(3) -.0008(2) O
O(3) .0042(3) .0113(3) .0109(4) -.0003(2) .0015(3) -.0013(2) O
O(4) .0109(3) .0050(3) .0133(4) .0032(2) .0037(3) .0001(2) O

loop_
_atom_site_label
_atom_site_fract_x
_atom_site_fract_y
_atom_site_fract_z
_atom_site_U_iso_or_equiv
_atom_site_thermal_displace_type
_atom_site_refinement_flags
_atom_site_type_symbol
K(1) .25000 .75972(5) .00000 .00729 Uani S K
K(2) .65161(2) .73825(3) .19635(2) .00796 Uani . K
Se .459910(10) .23336(2) .116230(10) .00482 Uani . Se
O(1) .39793(8) .01108(12) .15819(6) .00929 Uani . O
O(2) .43454(8) .18081(14) .00090(6) .01023 Uani . O
O(3) .62550(8) .25116(12) .15454(6) .00898 Uani . O
O(4) .38165(8) .46782(12) .13066(6) .00989 Uani . O
H .005(8) .037(13) -.018(5) .073(19) Uiso . H

loop_
_atom_type_symbol
_atom_type_scat_dispersion_real
_atom_type_scat_dispersion_imag
_atom_type_scat_source
H .0 .0 'International Tables Vol IV Table 2.2B'
O .008 .006 'International Tables Vol IV Table 2.2B'
K+ .179 .250 'International Tables Vol IV Table 2.2B'
Se -.178 2.223 'International Tables Vol IV Table 2.2B'

loop_
_geom_angle_atom_site_label_1
_geom_angle_atom_site_label_2
_geom_angle_atom_site_label_3
_geom_angle
_geom_angle_publ_flag
O(1) Se O(2) 105.05(4) yes
O(1) Se O(3) 111.65(4) yes
O(1) Se O(4) 112.68(4) yes
O(2) Se O(3) 105.16(4) yes
O(2) Se O(4) 108.92(4) yes
O(3) Se O(4) 112.76(4) yes

loop_
_geom_bond_atom_site_label_1
_geom_bond_atom_site_label_2
_geom_bond_site_symmetry_1
_geom_bond_site_symmetry_2
_geom_bond_distance
_geom_bond_publ_flag
K(1) O(1) . 1_565 2.8689(9) yes
K(1) O(2) . 1_565 3.0833(8) yes
K(1) O(2) . 2_665 3.1914(8) yes
K(1) O(3) . 2_665 2.8575(9) yes
K(1) O(4) . . 2.6860(8) yes
K(2) O(1) . 1_565 2.9477(8) yes
K(2) O(1) . 4_565 3.0427(8) yes
K(2) O(1) . 6_655 2.7447(8) yes
K(2) O(2) . 2_665 2.8859(9) yes
K(2) O(3) . . 2.9177(7) yes
K(2) O(3) . 1_565 3.0656(7) yes
K(2) O(3) . 7_655 2.7517(10) yes
K(2) O(4) . . 3.0931(8) yes
K(2) O(4) . 4_565 2.9674(8) yes
K(2) O(4) . 6_665 3.1705(8) yes
Se O(1) . . 1.6283(8) yes
Se O(2) . . 1.6959(8) yes
Se O(3) . . 1.6295(8) yes
Se O(4) . . 1.6212(7) yes
O(1) O(2) . . 2.6386(12) yes
O(1) O(3) . . 2.6953(11) yes
O(1) O(4) . . 2.7048(10) yes
O(2) O(3) . . 2.6414(12) yes
O(2) O(4) . . 2.6995(12) yes
O(3) O(4) . . 2.7070(11) yes
O(2) O(2) . 2_655 2.4965(16) yes
O(2) H . 3 1.03(8) ?
